data_7018600
loop_
_publ_author_name
'Zhang, Shaowei'
'Wang, Yuan'
'Zhao, Junwei'
'Ma, Pengtao'
'Wang, Jingping'
'Niu, Jingyang'

_publ_section_title
;
 Two types of oxalate-bridging rare-earth-substituted Keggin-type
 phosphotungstates {[(\a-PW(11)O(39))RE(H(2)O)](2)(C(2)O(4))}(10-) and
 {(\a-x-PW(10)O(38))RE(2)(C(2)O(4))(H(2)O)(2)}(3-).
;
_journal_issue 13
_journal_name_full 'Dalton transactions (Cambridge, England : 2003)'
_journal_page_first 3764
_journal_page_last 3772
_journal_paper_doi 10.1039/c2dt12202b
_journal_volume 41
_journal_year 2012
_chemical_formula_sum 'C42 H144 N10 O94 P2 W22 Y2'
_chemical_formula_weight 6577.84
_chemical_name_systematic
;

?

;
_space_group_IT_number 14
_symmetry_cell_setting monoclinic
_symmetry_space_group_name_Hall '-P 2yn'
_symmetry_space_group_name_H-M 'P 1 21/n 1'
_atom_sites_solution_hydrogens geom
_atom_sites_solution_primary direct
_atom_sites_solution_secondary difmap
_audit_creation_method SHELXL-97
_cell_angle_alpha 90.00
_cell_angle_beta 102.520(7)
_cell_angle_gamma 90.00
_cell_formula_units_Z 2
_cell_length_a 18.743(7)
_cell_length_b 18.235(7)
_cell_length_c 20.793(7)
_cell_measurement_reflns_used 1299
_cell_measurement_temperature 296(2)
_cell_measurement_theta_max 20.58
_cell_measurement_theta_min 2.23
_cell_volume 6938(4)
_computing_cell_refinement 'Bruker SMART'
_computing_data_collection 'Bruker SMART'
_computing_data_reduction 'Bruker SAINT'
_computing_molecular_graphics 'Bruker SHELXTL'
_computing_publication_material 'Bruker SHELXTL'
_computing_structure_refinement 'SHELXL-97 (Sheldrick, 1997)'
_computing_structure_solution 'SHELXS-97 (Sheldrick, 1990)'
_diffrn_ambient_temperature 296(2)
_diffrn_measured_fraction_theta_full 0.998
_diffrn_measured_fraction_theta_max 0.998
_diffrn_measurement_device_type 'CCD area detector'
_diffrn_measurement_method 'phi and omega scans'
_diffrn_radiation_monochromator graphite
_diffrn_radiation_source 'fine-focus sealed tube'
_diffrn_radiation_type MoK\a
_diffrn_radiation_wavelength 0.71073
_diffrn_reflns_av_R_equivalents 0.1034
_diffrn_reflns_av_sigmaI/netI 0.1405
_diffrn_reflns_limit_h_max 22
_diffrn_reflns_limit_h_min -20
_diffrn_reflns_limit_k_max 21
_diffrn_reflns_limit_k_min -21
_diffrn_reflns_limit_l_max 14
_diffrn_reflns_limit_l_min -24
_diffrn_reflns_number 34599
_diffrn_reflns_theta_full 25.00
_diffrn_reflns_theta_max 25.00
_diffrn_reflns_theta_min 1.33
_exptl_absorpt_coefficient_mu 19.097
_exptl_absorpt_correction_T_max 0.1147
_exptl_absorpt_correction_T_min 0.0518
_exptl_absorpt_correction_type multi-scan
_exptl_absorpt_process_details SADABS
_exptl_crystal_colour colorless
_exptl_crystal_density_diffrn 3.148
_exptl_crystal_density_method 'not measured'
_exptl_crystal_description block
_exptl_crystal_F_000 5904
_exptl_crystal_size_max 0.38
_exptl_crystal_size_mid 0.26
_exptl_crystal_size_min 0.20
_refine_diff_density_max 2.541
_refine_diff_density_min -2.622
_refine_diff_density_rms 0.364
_refine_ls_extinction_method none
_refine_ls_goodness_of_fit_ref 1.005
_refine_ls_hydrogen_treatment constr
_refine_ls_matrix_type full
_refine_ls_number_parameters 712
_refine_ls_number_reflns 12204
_refine_ls_number_restraints 75
_refine_ls_restrained_S_all 1.003
_refine_ls_R_factor_all 0.1194
_refine_ls_R_factor_gt 0.0574
_refine_ls_shift/su_max 0.002
_refine_ls_shift/su_mean 0.000
_refine_ls_structure_factor_coef Fsqd
_refine_ls_weighting_details 'calc w=1/[\s^2^(Fo^2^)+(0.0319P)^2^+0.0000P] where P=(Fo^2^+2Fc^2^)/3'
_refine_ls_weighting_scheme calc
_refine_ls_wR_factor_gt 0.1196
_refine_ls_wR_factor_ref 0.1517
_reflns_number_gt 6796
_reflns_number_total 12204
_reflns_threshold_expression >2sigma(I)
_cod_data_source_file c2dt12202b.txt
_cod_data_source_block 1
_cod_depositor_comments
;
The following automatic conversions were performed:

'_symmetry_cell_setting' value 'Monoclinic' changed to 'monoclinic'
according to /home/saulius/struct/CIF-dictionaries/cif_core.dic
dictionary named 'cif_core.dic' version 2.4.1 from
2010-06-29.

'_exptl_absorpt_correction_type' value 'Multi-scan'
changed to 'multi-scan' according to
/home/saulius/struct/CIF-dictionaries/cif_core.dic dictionary named
'cif_core.dic' version 2.4.1 from 2010-06-29.

Automatic conversion script
Id: cif_fix_values 1715 2011-07-08 13:25:40Z adriana 
;
_cod_original_sg_symbol_H-M P2(1)/n
_cod_database_code 7018600

loop_
_symmetry_equiv_pos_as_xyz
'x, y, z'
'-x+1/2, y+1/2, -z+1/2'
'-x, -y, -z'
'x-1/2, -y-1/2, z-1/2'

loop_
_atom_site_label
_atom_site_type_symbol
_atom_site_fract_x
_atom_site_fract_y
_atom_site_fract_z
_atom_site_U_iso_or_equiv
_atom_site_adp_type
_atom_site_occupancy
_atom_site_symmetry_multiplicity
_atom_site_calc_flag
_atom_site_refinement_flags
W1 W 0.91471(4) 0.38578(4) 0.15618(4) 0.0379(2) Uani 1 1 d .
W2 W 0.83416(4) 0.31287(4) 0.27527(3) 0.03033(19) Uani 1 1 d .
W3 W 0.83549(4) 0.21754(4) 0.13049(4) 0.0393(2) Uani 1 1 d .
W4 W 0.91982(4) 0.15879(4) 0.37354(4) 0.03078(19) Uani 1 1 d .
W5 W 0.92143(4) 0.05992(4) 0.23105(4) 0.0388(2) Uani 1 1 d .
W6 W 1.07977(4) 0.08603(4) 0.34649(4) 0.0398(2) Uani 1 1 d .
W7 W 1.00988(5) 0.14033(5) 0.10447(4) 0.0506(2) Uani 1 1 d .
W8 W 1.16766(4) 0.16701(4) 0.22195(4) 0.0469(2) Uani 1 1 d .
W9 W 1.08768(5) 0.31107(4) 0.12894(4) 0.0467(2) Uani 1 1 d .
W10 W 1.16327(4) 0.27168(4) 0.37728(4) 0.0346(2) Uani 1 1 d .
W11 W 1.08639(4) 0.41495(4) 0.28433(4) 0.03193(19) Uani 1 1 d .
Y1 Y 1.00167(9) 0.35654(8) 0.42204(8) 0.0266(4) Uani 1 1 d .
P1 P 1.0047(2) 0.2404(2) 0.2533(2) 0.0176(10) Uani 1 1 d .
O1 O 0.8907(7) 0.4626(6) 0.1105(6) 0.048(4) Uani 1 1 d .
O2 O 0.7552(6) 0.3403(7) 0.2945(6) 0.049(4) Uani 1 1 d .
O3 O 0.7640(7) 0.1914(7) 0.0708(6) 0.056(4) Uani 1 1 d .
O4 O 0.8716(7) 0.1289(6) 0.4300(6) 0.046(4) Uani 1 1 d .
O5 O 0.8797(7) -0.0229(6) 0.2051(6) 0.055(4) Uani 1 1 d .
O6 O 1.1345(7) 0.0204(6) 0.3902(7) 0.055(4) Uani 1 1 d .
O7 O 0.9968(7) 0.0872(7) 0.0359(6) 0.063(4) Uani 1 1 d .
O8 O 1.2519(7) 0.1297(8) 0.2248(7) 0.069(5) Uani 1 1 d .
O9 O 1.1207(8) 0.3626(7) 0.0751(6) 0.064(4) Uani 1 1 d .
O10 O 1.2499(6) 0.2640(7) 0.4233(6) 0.052(4) Uani 1 1 d .
O11 O 1.1237(6) 0.4988(6) 0.2728(6) 0.037(3) Uani 1 1 d .
O12 O 0.8466(6) 0.3871(6) 0.2091(5) 0.039(3) Uani 1 1 d .
O13 O 0.7888(6) 0.2547(6) 0.1906(5) 0.037(3) Uani 1 1 d .
O14 O 0.8486(7) 0.3150(6) 0.1029(5) 0.051(4) Uani 1 1 d .
O15 O 1.0060(6) 0.0969(5) 0.3953(5) 0.037(3) Uani 1 1 d .
O16 O 0.9770(8) 0.0788(6) 0.1661(6) 0.055(4) Uani 1 1 d .
O17 O 0.9207(7) 0.1890(6) 0.0976(5) 0.046(4) Uani 1 1 d .
O18 O 1.0107(6) 0.0262(6) 0.2889(6) 0.042(4) Uani 1 1 d .
O19 O 1.0472(8) 0.2281(7) 0.0744(6) 0.066(4) Uani 1 1 d .
O20 O 1.1693(6) 0.2439(6) 0.1614(6) 0.047(4) Uani 1 1 d .
O21 O 0.9902(6) 0.3476(6) 0.1180(5) 0.041(3) Uani 1 1 d .
O22 O 1.1082(6) 0.3638(6) 0.2048(6) 0.044(3) Uani 1 1 d .
O23 O 1.1077(6) 0.1178(6) 0.1462(6) 0.045(4) Uani 1 1 d .
O24 O 0.8872(6) 0.0774(5) 0.3061(6) 0.045(3) Uani 1 1 d .
O25 O 1.1135(6) 0.3062(6) 0.4340(5) 0.033(3) Uani 1 1 d .
O26 O 0.9907(6) 0.4180(5) 0.2245(5) 0.032(3) Uani 1 1 d .
O27 O 0.8557(6) 0.1313(6) 0.1822(6) 0.043(4) Uani 1 1 d .
O28 O 1.1287(6) 0.1005(6) 0.2749(6) 0.044(4) Uani 1 1 d .
O29 O 1.1850(6) 0.2295(6) 0.2923(6) 0.043(4) Uani 1 1 d .
O30 O 0.8514(5) 0.2181(6) 0.3151(5) 0.034(3) Uani 1 1 d .
O31 O 1.1690(6) 0.3650(6) 0.3352(6) 0.038(3) Uani 1 1 d .
O32 O 0.9031(6) 0.3507(6) 0.3376(5) 0.034(3) Uani 1 1 d .
O33 O 1.0476(6) 0.4326(6) 0.3539(5) 0.035(3) Uani 1 1 d .
O34 O 1.1262(6) 0.1746(6) 0.3809(6) 0.037(3) Uani 1 1 d .
O35 O 0.9677(6) 0.2356(6) 0.4100(5) 0.033(3) Uani 1 1 d .
O36 O 0.9321(5) 0.2738(6) 0.2199(5) 0.029(3) Uani 1 1 d .
O37 O 0.9896(6) 0.1688(5) 0.2871(5) 0.030(3) Uani 1 1 d .
O38 O 1.0464(6) 0.2228(6) 0.1987(5) 0.037(3) Uani 1 1 d .
O39 O 1.0479(5) 0.2932(5) 0.3037(5) 0.030(3) Uani 1 1 d .
O40 O 0.9313(6) 0.4599(6) 0.4376(6) 0.043(3) Uani 1 1 d .
C1 C 0.9585(8) 0.5074(9) 0.4809(8) 0.027(4) Uani 1 1 d .
C2 C 1.185(2) 0.0726(17) 0.5624(19) 0.21(2) Uani 1 1 d .
H2A H 1.1745 0.0657 0.5155 0.315 Uiso 1 1 calc R
H2B H 1.1941 0.0259 0.5839 0.315 Uiso 1 1 calc R
H2C H 1.2274 0.1033 0.5753 0.315 Uiso 1 1 calc R
C3 C 1.1353(18) 0.117(2) 0.6553(17) 0.21(2) Uani 1 1 d .
H3A H 1.0969 0.1454 0.6671 0.321 Uiso 1 1 calc R
H3B H 1.1811 0.1420 0.6702 0.321 Uiso 1 1 calc R
H3C H 1.1374 0.0697 0.6755 0.321 Uiso 1 1 calc R
C4 C 1.0571(16) 0.0684(14) 0.5615(13) 0.149(13) Uani 1 1 d .
H4A H 1.0163 0.0958 0.5699 0.223 Uiso 1 1 calc R
H4B H 1.0611 0.0229 0.5852 0.223 Uiso 1 1 calc R
H4C H 1.0498 0.0587 0.5152 0.223 Uiso 1 1 calc R
C5 C 1.1225(16) 0.1771(12) 0.5502(12) 0.130(12) Uani 1 1 d .
H5A H 1.0832 0.2074 0.5578 0.195 Uiso 1 1 calc R
H5B H 1.1173 0.1694 0.5038 0.195 Uiso 1 1 calc R
H5C H 1.1683 0.2010 0.5676 0.195 Uiso 1 1 calc R
C6 C 0.6977(16) 0.1203(17) 0.2689(15) 0.154(14) Uani 1 1 d .
H6A H 0.6698 0.1550 0.2880 0.230 Uiso 1 1 calc R
H6B H 0.7384 0.1448 0.2571 0.230 Uiso 1 1 calc R
H6C H 0.7153 0.0823 0.3002 0.230 Uiso 1 1 calc R
C7 C 0.6330(14) 0.1460(13) 0.1649(12) 0.090(7) Uani 1 1 d U
H7A H 0.6026 0.1811 0.1806 0.135 Uiso 1 1 calc R
H7B H 0.6064 0.1248 0.1245 0.135 Uiso 1 1 calc R
H7C H 0.6760 0.1699 0.1573 0.135 Uiso 1 1 calc R
C8 C 0.7035(12) 0.0333(14) 0.1915(17) 0.144(14) Uani 1 1 d .
H8A H 0.7165 -0.0033 0.2252 0.216 Uiso 1 1 calc R
H8B H 0.7469 0.0570 0.1846 0.216 Uiso 1 1 calc R
H8C H 0.6786 0.0104 0.1513 0.216 Uiso 1 1 calc R
C9 C 0.5911(13) 0.0520(14) 0.2246(14) 0.112(11) Uani 1 1 d .
H9A H 0.5605 0.0858 0.2417 0.168 Uiso 1 1 calc R
H9B H 0.6065 0.0135 0.2560 0.168 Uiso 1 1 calc R
H9C H 0.5641 0.0314 0.1841 0.168 Uiso 1 1 calc R
C10 C 1.3543(11) 0.0894(11) 0.3512(4) 0.30(3) Uiso 1 1 d DU
H10A H 1.3399 0.0406 0.3366 0.448 Uiso 1 1 calc R
H10B H 1.3966 0.1034 0.3351 0.448 Uiso 1 1 calc R
H10C H 1.3150 0.1228 0.3346 0.448 Uiso 1 1 calc R
C11 C 1.4255(7) 0.0366(7) 0.4473(9) 0.206(19) Uiso 1 1 d DU
H11A H 1.4117 -0.0091 0.4251 0.309 Uiso 1 1 calc R
H11B H 1.4287 0.0303 0.4937 0.309 Uiso 1 1 calc R
H11C H 1.4720 0.0519 0.4399 0.309 Uiso 1 1 calc R
C12 C 1.3991(9) 0.1631(6) 0.4445(9) 0.175 Uiso 1 1 d DU
H12A H 1.4134 0.1632 0.4917 0.262 Uiso 1 1 calc R
H12B H 1.3618 0.1992 0.4305 0.262 Uiso 1 1 calc R
H12C H 1.4407 0.1743 0.4263 0.262 Uiso 1 1 calc R
C13 C 1.3063(6) 0.0776(10) 0.4472(8) 0.133 Uiso 1 1 d DU
H13A H 1.2832 0.0334 0.4279 0.199 Uiso 1 1 calc R
H13B H 1.2730 0.1180 0.4361 0.199 Uiso 1 1 calc R
H13C H 1.3195 0.0722 0.4942 0.199 Uiso 1 1 calc R
C14 C 0.7569(10) -0.0702(8) -0.0665(5) 0.156 Uiso 1 1 d DU
H14A H 0.7880 -0.0503 -0.0932 0.234 Uiso 1 1 calc R
H14B H 0.7067 -0.0610 -0.0872 0.234 Uiso 1 1 calc R
H14C H 0.7648 -0.1221 -0.0617 0.234 Uiso 1 1 calc R
C15 C 0.8579(5) -0.0320(10) 0.0264(9) 0.193 Uiso 1 1 d DU
H15A H 0.8695 -0.0169 0.0717 0.290 Uiso 1 1 calc R
H15B H 0.8787 0.0021 0.0004 0.290 Uiso 1 1 calc R
H15C H 0.8776 -0.0800 0.0225 0.290 Uiso 1 1 calc R
C16 C 0.7411(8) -0.0793(9) 0.0497(7) 0.25(2) Uiso 1 1 d DU
H16A H 0.7674 -0.0701 0.0940 0.379 Uiso 1 1 calc R
H16B H 0.7441 -0.1304 0.0398 0.379 Uiso 1 1 calc R
H16C H 0.6908 -0.0656 0.0455 0.379 Uiso 1 1 calc R
C17 C 0.7438(10) 0.0441(7) -0.0030(10) 0.22(2) Uiso 1 1 d DU
H17A H 0.7647 0.0705 0.0366 0.333 Uiso 1 1 calc R
H17B H 0.6917 0.0420 -0.0083 0.333 Uiso 1 1 calc R
H17C H 0.7557 0.0686 -0.0402 0.333 Uiso 1 1 calc R
C18 C 1.1616(8) -0.1863(6) 0.1967(8) 0.118(11) Uiso 1 1 d DU
H18A H 1.1831 -0.1788 0.1593 0.177 Uiso 1 1 calc R
H18B H 1.1203 -0.2185 0.1847 0.177 Uiso 1 1 calc R
H18C H 1.1971 -0.2079 0.2319 0.177 Uiso 1 1 calc R
C19 C 1.0910(9) -0.0758(9) 0.1609(7) 0.35(4) Uiso 1 1 d DU
H19A H 1.1187 -0.0690 0.1275 0.521 Uiso 1 1 calc R
H19B H 1.0762 -0.0289 0.1745 0.521 Uiso 1 1 calc R
H19C H 1.0485 -0.1048 0.1435 0.521 Uiso 1 1 calc R
C20 C 1.2026(7) -0.0683(9) 0.2471(9) 0.28(3) Uiso 1 1 d DU
H20A H 1.2297 -0.0588 0.2137 0.415 Uiso 1 1 calc R
H20B H 1.2331 -0.0939 0.2832 0.415 Uiso 1 1 calc R
H20C H 1.1870 -0.0227 0.2625 0.415 Uiso 1 1 calc R
C21 C 1.0933(8) -0.1268(12) 0.2701(8) 0.23(2) Uiso 1 1 d DU
H21A H 1.1226 -0.1522 0.3069 0.351 Uiso 1 1 calc R
H21B H 1.0510 -0.1557 0.2516 0.351 Uiso 1 1 calc R
H21C H 1.0782 -0.0804 0.2845 0.351 Uiso 1 1 calc R
N1 N 1.1207(11) 0.1087(10) 0.5821(8) 0.072(6) Uani 1 1 d .
N2 N 0.6535(9) 0.0897(8) 0.2127(8) 0.057(5) Uani 1 1 d .
N3 N 1.3713(5) 0.0915(5) 0.4221(4) 0.148(8) Uani 1 1 d DU
N4 N 0.7747(5) -0.0339(5) 0.0016(5) 0.157 Uiso 1 1 d DU
N5 N 1.1372(5) -0.1143(5) 0.2188(5) 0.179 Uiso 1 1 d DU
O1W O 0.9638(8) 0.3239(6) 0.5187(6) 0.063(4) Uani 1 1 d .
O41 O 1.0694(6) 0.4365(6) 0.5051(5) 0.038(3) Uani 1 1 d .
O2W O 0.9299(8) 0.4211(7) 0.6031(6) 0.065(4) Uani 1 1 d .
O3W O 1.3915(10) 0.1665(10) 0.1977(10) 0.128(7) Uani 1 1 d .
O4W O 0.9117(13) 0.1992(11) 0.5616(12) 0.172(10) Uani 1 1 d .
O5W O 0.8993(19) 0.6151(15) 0.0791(16) 0.097(11) Uani 0.50 1 d P
O6W O 0.6044(17) 0.3172(18) 0.312(2) 0.123(16) Uani 0.50 1 d P
O7W O 1.5159(13) 0.2048(14) 0.3029(16) 0.073(10) Uani 0.50 1 d P
O8W O 0.788(2) 0.240(2) 0.601(2) 0.148(17) Uiso 0.50 1 d P

loop_
_atom_site_aniso_label
_atom_site_aniso_U_11
_atom_site_aniso_U_22
_atom_site_aniso_U_33
_atom_site_aniso_U_23
_atom_site_aniso_U_13
_atom_site_aniso_U_12
W1 0.0482(5) 0.0378(4) 0.0293(4) 0.0026(3) 0.0120(4) 0.0021(4)
W2 0.0280(4) 0.0336(4) 0.0310(4) -0.0063(3) 0.0099(3) 0.0028(3)
W3 0.0432(5) 0.0456(5) 0.0293(4) -0.0105(3) 0.0085(4) -0.0034(4)
W4 0.0366(4) 0.0256(4) 0.0348(4) -0.0018(3) 0.0179(3) -0.0038(3)
W5 0.0443(5) 0.0285(4) 0.0478(5) -0.0130(3) 0.0192(4) -0.0042(4)
W6 0.0408(5) 0.0278(4) 0.0549(5) 0.0009(4) 0.0193(4) 0.0080(4)
W7 0.0617(6) 0.0518(5) 0.0487(5) -0.0238(4) 0.0343(4) -0.0042(4)
W8 0.0433(5) 0.0429(5) 0.0662(5) -0.0140(4) 0.0379(4) 0.0054(4)
W9 0.0603(5) 0.0483(5) 0.0440(5) -0.0068(4) 0.0388(4) -0.0039(4)
W10 0.0265(4) 0.0363(4) 0.0442(5) -0.0037(3) 0.0144(4) 0.0029(3)
W11 0.0366(4) 0.0287(4) 0.0366(4) -0.0037(3) 0.0214(4) -0.0047(3)
Y1 0.0296(9) 0.0261(9) 0.0273(9) -0.0035(7) 0.0132(8) 0.0008(7)
P1 0.023(2) 0.0098(19) 0.022(2) -0.0018(16) 0.0096(18) 0.0023(17)
O1 0.063(9) 0.034(7) 0.036(7) 0.014(6) -0.015(7) -0.018(6)
O2 0.021(6) 0.069(9) 0.061(9) -0.012(7) 0.015(6) 0.016(6)
O3 0.038(8) 0.086(10) 0.041(8) -0.002(7) 0.000(7) 0.003(7)
O4 0.059(8) 0.041(7) 0.046(8) 0.005(6) 0.028(7) -0.008(7)
O5 0.074(9) 0.035(7) 0.060(9) -0.008(6) 0.025(8) -0.009(7)
O6 0.041(8) 0.040(8) 0.082(10) 0.006(7) 0.008(8) 0.018(6)
O7 0.063(9) 0.088(10) 0.048(8) -0.036(7) 0.033(7) 0.003(8)
O8 0.041(8) 0.090(11) 0.091(10) -0.008(9) 0.046(8) 0.019(8)
O9 0.088(10) 0.068(9) 0.050(8) -0.004(7) 0.045(8) -0.011(8)
O10 0.020(7) 0.068(9) 0.062(9) -0.008(7) -0.008(7) 0.006(6)
O11 0.034(7) 0.035(7) 0.046(7) -0.008(6) 0.019(6) -0.014(6)
O12 0.033(7) 0.043(7) 0.035(7) -0.010(6) -0.005(6) 0.015(6)
O13 0.022(6) 0.056(8) 0.026(7) -0.001(6) -0.007(5) -0.008(6)
O14 0.088(10) 0.037(7) 0.026(7) -0.005(6) 0.006(7) -0.016(7)
O15 0.057(8) 0.024(6) 0.031(7) 0.006(5) 0.010(6) 0.001(6)
O16 0.093(10) 0.023(7) 0.055(8) -0.013(6) 0.030(8) -0.001(7)
O17 0.062(9) 0.049(8) 0.027(7) -0.010(6) 0.015(6) -0.002(7)
O18 0.024(6) 0.033(7) 0.067(9) -0.015(6) 0.005(6) -0.010(6)
O19 0.085(10) 0.067(9) 0.063(9) -0.029(7) 0.056(8) -0.009(8)
O20 0.051(8) 0.050(8) 0.053(8) -0.016(6) 0.040(6) -0.004(7)
O21 0.052(8) 0.057(8) 0.024(6) -0.007(5) 0.031(6) -0.009(7)
O22 0.053(8) 0.050(8) 0.042(7) -0.002(6) 0.037(6) 0.011(7)
O23 0.027(7) 0.056(8) 0.058(8) -0.010(6) 0.023(6) -0.007(6)
O24 0.048(7) 0.017(6) 0.080(9) -0.025(6) 0.038(7) -0.009(6)
O25 0.027(6) 0.041(7) 0.026(6) -0.002(5) -0.005(5) 0.011(6)
O26 0.041(7) 0.022(6) 0.038(7) -0.002(5) 0.021(6) -0.006(5)
O27 0.033(7) 0.050(8) 0.043(8) -0.022(6) 0.001(6) -0.007(6)
O28 0.031(7) 0.036(7) 0.066(9) -0.003(6) 0.017(7) 0.011(6)
O29 0.025(7) 0.053(8) 0.048(8) -0.012(6) 0.001(6) 0.005(6)
O30 0.020(6) 0.043(7) 0.041(7) -0.008(6) 0.011(6) 0.013(5)
O31 0.024(6) 0.049(7) 0.045(7) 0.000(6) 0.017(6) -0.006(6)
O32 0.023(6) 0.043(7) 0.041(7) -0.005(6) 0.015(6) 0.008(5)
O33 0.032(7) 0.036(7) 0.034(7) -0.019(5) 0.000(6) -0.004(6)
O34 0.026(7) 0.038(7) 0.045(7) 0.005(6) 0.003(6) 0.004(6)
O35 0.025(6) 0.030(6) 0.041(7) 0.001(5) 0.000(6) 0.000(5)
O36 0.019(6) 0.040(7) 0.024(6) -0.003(5) -0.003(5) 0.003(5)
O37 0.029(6) 0.026(6) 0.037(7) -0.009(5) 0.013(6) 0.004(5)
O38 0.042(7) 0.033(6) 0.044(7) -0.018(5) 0.029(6) 0.003(6)
O39 0.022(6) 0.028(6) 0.047(7) -0.009(5) 0.022(6) -0.003(5)
O40 0.029(7) 0.049(7) 0.051(8) -0.032(6) 0.010(6) -0.003(6)
C1 0.030(9) 0.026(9) 0.034(10) -0.004(7) 0.024(8) 0.000(8)
C2 0.22(4) 0.15(3) 0.22(4) -0.12(3) -0.05(3) 0.08(3)
C3 0.17(3) 0.26(4) 0.16(3) 0.03(3) -0.08(3) -0.14(3)
C4 0.17(3) 0.12(2) 0.11(2) 0.067(18) -0.09(2) -0.08(2)
C5 0.21(3) 0.101(18) 0.077(18) 0.047(15) 0.01(2) -0.09(2)
C6 0.13(2) 0.18(3) 0.13(3) -0.05(2) -0.03(2) -0.09(2)
C7 0.086(9) 0.085(9) 0.095(10) 0.005(7) 0.012(7) 0.000(7)
C8 0.027(14) 0.12(2) 0.29(4) -0.09(3) 0.03(2) -0.020(15)
C9 0.068(17) 0.12(2) 0.15(3) 0.00(2) 0.037(19) -0.051(16)
N1 0.091(15) 0.080(14) 0.038(11) 0.002(10) -0.003(11) -0.032(12)
N2 0.042(10) 0.045(10) 0.070(12) 0.017(9) -0.016(9) -0.024(8)
N3 0.142(10) 0.149(10) 0.154(11) 0.009(8) 0.034(8) -0.004(8)
O1W 0.126(12) 0.034(7) 0.050(8) -0.010(6) 0.063(8) -0.023(8)
O41 0.026(7) 0.050(8) 0.034(7) -0.011(6) 0.000(6) 0.011(6)
O2W 0.106(11) 0.048(8) 0.058(8) -0.006(7) 0.057(8) -0.014(8)
O3W 0.125(14) 0.107(14) 0.183(19) -0.030(13) 0.103(14) -0.038(12)
O4W 0.23(2) 0.116(17) 0.22(2) 0.028(15) 0.153(19) 0.004(16)
O5W 0.15(3) 0.06(2) 0.11(2) -0.005(17) 0.10(2) -0.03(2)
O6W 0.07(2) 0.09(3) 0.22(4) -0.02(3) 0.05(3) -0.03(2)
O7W 0.018(14) 0.064(19) 0.13(3) -0.032(18) 0.008(17) -0.007(13)

loop_
_atom_type_symbol
_atom_type_description
_atom_type_scat_dispersion_real
_atom_type_scat_dispersion_imag
_atom_type_scat_source
C C 0.0033 0.0016 'International Tables Vol C Tables 4.2.6.8 and 6.1.1.4'
H H 0.0000 0.0000 'International Tables Vol C Tables 4.2.6.8 and 6.1.1.4'
N N 0.0061 0.0033 'International Tables Vol C Tables 4.2.6.8 and 6.1.1.4'
O O 0.0106 0.0060 'International Tables Vol C Tables 4.2.6.8 and 6.1.1.4'
P P 0.1023 0.0942 'International Tables Vol C Tables 4.2.6.8 and 6.1.1.4'
Y Y -2.7962 3.5667 'International Tables Vol C Tables 4.2.6.8 and 6.1.1.4'
W W -0.8490 6.8722 'International Tables Vol C Tables 4.2.6.8 and 6.1.1.4'

loop_
_geom_angle_atom_site_label_1
_geom_angle_atom_site_label_2
_geom_angle_atom_site_label_3
_geom_angle
_geom_angle_site_symmetry_1
_geom_angle_site_symmetry_3
O1 W1 O12 100.8(6) . .
O1 W1 O26 103.4(5) . .
O12 W1 O26 93.1(5) . .
O1 W1 O21 101.5(6) . .
O12 W1 O21 157.4(5) . .
O26 W1 O21 85.4(5) . .
O1 W1 O14 99.7(5) . .
O12 W1 O14 85.0(5) . .
O26 W1 O14 156.8(5) . .
O21 W1 O14 87.6(5) . .
O1 W1 O36 172.5(5) . .
O12 W1 O36 73.5(4) . .
O26 W1 O36 81.9(4) . .
O21 W1 O36 84.0(4) . .
O14 W1 O36 75.3(4) . .
O2 W2 O32 104.5(5) . .
O2 W2 O30 103.8(5) . .
O32 W2 O30 90.4(5) . .
O2 W2 O12 101.7(5) . .
O32 W2 O12 93.8(5) . .
O30 W2 O12 152.2(5) . .
O2 W2 O13 97.7(5) . .
O32 W2 O13 157.8(5) . .
O30 W2 O13 84.6(4) . .
O12 W2 O13 81.3(4) . .
O2 W2 O36 166.3(5) . .
O32 W2 O36 87.5(4) . .
O30 W2 O36 82.4(4) . .
O12 W2 O36 70.3(4) . .
O13 W2 O36 70.5(4) . .
O3 W3 O13 100.9(5) . .
O3 W3 O27 102.3(6) . .
O13 W3 O27 89.2(5) . .
O3 W3 O14 100.1(6) . .
O13 W3 O14 88.4(5) . .
O27 W3 O14 157.5(5) . .
O3 W3 O17 104.4(6) . .
O13 W3 O17 154.7(5) . .
O27 W3 O17 84.2(5) . .
O14 W3 O17 88.5(5) . .
O3 W3 O36 171.6(5) . .
O13 W3 O36 73.4(4) . .
O27 W3 O36 84.0(4) . .
O14 W3 O36 73.9(4) . .
O17 W3 O36 81.6(4) . .
O4 W4 O35 104.7(5) . .
O4 W4 O30 103.6(5) . .
O35 W4 O30 91.9(5) . .
O4 W4 O15 101.0(5) . .
O35 W4 O15 92.4(5) . .
O30 W4 O15 153.0(5) . .
O4 W4 O24 96.6(5) . .
O35 W4 O24 158.5(5) . .
O30 W4 O24 85.1(5) . .
O15 W4 O24 81.3(4) . .
O4 W4 O37 165.7(5) . .
O35 W4 O37 87.3(4) . .
O30 W4 O37 83.2(4) . .
O15 W4 O37 70.4(4) . .
O24 W4 O37 71.2(4) . .
O5 W5 O24 101.5(5) . .
O5 W5 O16 102.5(5) . .
O24 W5 O16 156.1(5) . .
O5 W5 O27 103.4(5) . .
O24 W5 O27 91.7(5) . .
O16 W5 O27 83.7(5) . .
O5 W5 O18 100.8(5) . .
O24 W5 O18 86.6(5) . .
O16 W5 O18 88.1(5) . .
O27 W5 O18 155.6(5) . .
O5 W5 O37 170.2(5) . .
O24 W5 O37 72.8(4) . .
O16 W5 O37 83.4(4) . .
O27 W5 O37 85.0(4) . .
O18 W5 O37 71.2(4) . .
O6 W6 O15 102.3(6) . .
O6 W6 O34 102.9(5) . .
O15 W6 O34 92.1(5) . .
O6 W6 O18 100.5(5) . .
O15 W6 O18 85.5(5) . .
O34 W6 O18 156.5(5) . .
O6 W6 O28 100.1(6) . .
O15 W6 O28 157.5(4) . .
O34 W6 O28 85.3(5) . .
O18 W6 O28 88.0(5) . .
O6 W6 O37 172.5(5) . .
O15 W6 O37 72.3(4) . .
O34 W6 O37 82.7(4) . .
O18 W6 O37 74.3(4) . .
O28 W6 O37 85.2(4) . .
O7 W7 O17 104.0(6) . .
O7 W7 O23 102.1(6) . .
O17 W7 O23 153.8(5) . .
O7 W7 O16 102.8(6) . .
O17 W7 O16 85.2(5) . .
O23 W7 O16 89.2(6) . .
O7 W7 O19 101.5(6) . .
O17 W7 O19 87.8(5) . .
O23 W7 O19 86.8(6) . .
O16 W7 O19 155.7(5) . .
O7 W7 O38 171.1(5) . .
O17 W7 O38 81.9(4) . .
O23 W7 O38 72.1(4) . .
O16 W7 O38 84.2(4) . .
O19 W7 O38 71.8(5) . .
O8 W8 O29 102.6(6) . .
O8 W8 O20 99.8(6) . .
O29 W8 O20 92.5(5) . .
O8 W8 O28 101.3(6) . .
O29 W8 O28 87.6(5) . .
O20 W8 O28 158.4(5) . .
O8 W8 O23 102.3(6) . .
O29 W8 O23 155.1(5) . .
O20 W8 O23 83.9(5) . .
O28 W8 O23 87.0(5) . .
O8 W8 O38 170.6(6) . .
O29 W8 O38 84.0(4) . .
O20 W8 O38 73.0(4) . .
O28 W8 O38 85.5(4) . .
O23 W8 O38 71.4(4) . .
O9 W9 O22 104.1(6) . .
O9 W9 O21 101.9(6) . .
O22 W9 O21 86.3(5) . .
O9 W9 O19 101.6(6) . .
O22 W9 O19 154.3(5) . .
O21 W9 O19 87.7(5) . .
O9 W9 O20 101.9(6) . .
O22 W9 O20 91.7(5) . .
O21 W9 O20 155.8(5) . .
O19 W9 O20 83.7(5) . .
O9 W9 O38 172.0(5) . .
O22 W9 O38 82.3(4) . .
O21 W9 O38 83.1(4) . .
O19 W9 O38 72.2(5) . .
O20 W9 O38 72.7(4) . .
O10 W10 O25 103.4(5) . .
O10 W10 O34 102.3(5) . .
O25 W10 O34 93.1(5) . .
O10 W10 O31 100.8(5) . .
O25 W10 O31 94.4(5) . .
O34 W10 O31 153.3(5) . .
O10 W10 O29 96.3(5) . .
O25 W10 O29 160.1(4) . .
O34 W10 O29 80.1(5) . .
O31 W10 O29 84.2(5) . .
O10 W10 O39 172.6(5) . .
O25 W10 O39 80.4(4) . .
O34 W10 O39 83.7(4) . .
O31 W10 O39 72.4(4) . .
O29 W10 O39 80.3(4) . .
O11 W11 O33 101.6(5) . .
O11 W11 O31 101.3(5) . .
O33 W11 O31 93.5(5) . .
O11 W11 O26 103.4(5) . .
O33 W11 O26 91.8(5) . .
O31 W11 O26 153.1(4) . .
O11 W11 O22 97.8(5) . .
O33 W11 O22 160.0(5) . .
O31 W11 O22 87.1(5) . .
O26 W11 O22 79.2(5) . .
O11 W11 O39 173.7(4) . .
O33 W11 O39 80.8(4) . .
O31 W11 O39 72.7(4) . .
O26 W11 O39 82.2(4) . .
O22 W11 O39 80.3(4) . .
O25 Y1 O32 130.6(4) . .
O25 Y1 O33 81.3(4) . .
O32 Y1 O33 84.3(4) . .
O25 Y1 O35 81.4(4) . .
O32 Y1 O35 73.1(4) . .
O33 Y1 O35 130.6(4) . .
O25 Y1 O1W 104.4(5) . .
O32 Y1 O1W 107.8(5) . .
O33 Y1 O1W 155.6(4) . .
O35 Y1 O1W 73.8(4) . .
O25 Y1 O40 147.6(4) . .
O32 Y1 O40 76.0(4) . .
O33 Y1 O40 84.1(4) . .
O35 Y1 O40 129.2(4) . .
O1W Y1 O40 78.7(4) . .
O25 Y1 O41 80.5(4) . .
O32 Y1 O41 143.5(4) . .
O33 Y1 O41 82.3(4) . .
O35 Y1 O41 138.8(4) . .
O1W Y1 O41 75.5(4) . .
O40 Y1 O41 69.0(4) . .
O36 P1 O39 110.7(6) . .
O36 P1 O37 108.4(6) . .
O39 P1 O37 110.2(6) . .
O36 P1 O38 107.0(6) . .
O39 P1 O38 111.1(6) . .
O37 P1 O38 109.4(6) . .
W1 O12 W2 127.0(6) . .
W3 O13 W2 127.5(6) . .
W3 O14 W1 123.6(6) . .
W6 O15 W4 127.1(6) . .
W7 O16 W5 152.8(7) . .
W7 O17 W3 152.9(7) . .
W6 O18 W5 125.9(6) . .
W7 O19 W9 126.0(7) . .
W8 O20 W9 124.7(6) . .
W1 O21 W9 149.1(6) . .
W9 O22 W11 156.2(7) . .
W7 O23 W8 127.1(6) . .
W5 O24 W4 127.0(6) . .
W10 O25 Y1 133.2(5) . .
W1 O26 W11 156.6(6) . .
W3 O27 W5 152.5(7) . .
W8 O28 W6 147.9(6) . .
W8 O29 W10 153.0(7) . .
W4 O30 W2 144.9(6) . .
W11 O31 W10 123.7(6) . .
W2 O32 Y1 159.6(6) . .
W11 O33 Y1 132.0(5) . .
W6 O34 W10 156.1(7) . .
W4 O35 Y1 157.4(6) . .
P1 O36 W1 126.2(6) . .
P1 O36 W2 125.8(6) . .
W1 O36 W2 89.2(3) . .
P1 O36 W3 127.3(6) . .
W1 O36 W3 87.1(3) . .
W2 O36 W3 88.5(3) . .
P1 O37 W6 126.3(6) . .
P1 O37 W4 125.3(6) . .
W6 O37 W4 90.2(4) . .
P1 O37 W5 125.8(6) . .
W6 O37 W5 88.4(3) . .
W4 O37 W5 89.0(3) . .
P1 O38 W9 125.8(6) . .
P1 O38 W8 122.6(6) . .
W9 O38 W8 89.5(4) . .
P1 O38 W7 128.2(6) . .
W9 O38 W7 90.0(4) . .
W8 O38 W7 89.4(3) . .
P1 O39 W10 127.5(6) . .
P1 O39 W11 127.3(6) . .
W10 O39 W11 89.7(3) . .
C1 O40 Y1 119.3(10) . .
O41 C1 O40 128.0(15) 3_766 .
O41 C1 C1 116.4(17) 3_766 3_766
O40 C1 C1 115.6(17) . 3_766
N1 C2 H2A 109.5 . .
N1 C2 H2B 109.5 . .
H2A C2 H2B 109.5 . .
N1 C2 H2C 109.5 . .
H2A C2 H2C 109.5 . .
H2B C2 H2C 109.5 . .
N1 C3 H3A 109.5 . .
N1 C3 H3B 109.5 . .
H3A C3 H3B 109.5 . .
N1 C3 H3C 109.5 . .
H3A C3 H3C 109.5 . .
H3B C3 H3C 109.5 . .
N1 C4 H4A 109.5 . .
N1 C4 H4B 109.5 . .
H4A C4 H4B 109.5 . .
N1 C4 H4C 109.5 . .
H4A C4 H4C 109.5 . .
H4B C4 H4C 109.5 . .
N1 C5 H5A 109.5 . .
N1 C5 H5B 109.5 . .
H5A C5 H5B 109.5 . .
N1 C5 H5C 109.5 . .
H5A C5 H5C 109.5 . .
H5B C5 H5C 109.5 . .
N2 C6 H6A 109.5 . .
N2 C6 H6B 109.5 . .
H6A C6 H6B 109.5 . .
N2 C6 H6C 109.5 . .
H6A C6 H6C 109.5 . .
H6B C6 H6C 109.5 . .
N2 C7 H7A 109.5 . .
N2 C7 H7B 109.5 . .
H7A C7 H7B 109.5 . .
N2 C7 H7C 109.5 . .
H7A C7 H7C 109.5 . .
H7B C7 H7C 109.5 . .
N2 C8 H8A 109.5 . .
N2 C8 H8B 109.5 . .
H8A C8 H8B 109.5 . .
N2 C8 H8C 109.5 . .
H8A C8 H8C 109.5 . .
H8B C8 H8C 109.5 . .
N2 C9 H9A 109.5 . .
N2 C9 H9B 109.5 . .
H9A C9 H9B 109.5 . .
N2 C9 H9C 109.5 . .
H9A C9 H9C 109.5 . .
H9B C9 H9C 109.5 . .
N3 C10 H10A 109.5 . .
N3 C10 H10B 109.5 . .
H10A C10 H10B 109.5 . .
N3 C10 H10C 109.5 . .
H10A C10 H10C 109.5 . .
H10B C10 H10C 109.5 . .
N3 C11 H11A 109.5 . .
N3 C11 H11B 109.5 . .
H11A C11 H11B 109.5 . .
N3 C11 H11C 109.5 . .
H11A C11 H11C 109.5 . .
H11B C11 H11C 109.5 . .
N3 C12 H12A 109.5 . .
N3 C12 H12B 109.5 . .
H12A C12 H12B 109.5 . .
N3 C12 H12C 109.5 . .
H12A C12 H12C 109.5 . .
H12B C12 H12C 109.5 . .
N3 C13 H13A 109.5 . .
N3 C13 H13B 109.5 . .
H13A C13 H13B 109.5 . .
N3 C13 H13C 109.5 . .
H13A C13 H13C 109.5 . .
H13B C13 H13C 109.5 . .
N4 C14 H14A 109.5 . .
N4 C14 H14B 109.5 . .
H14A C14 H14B 109.5 . .
N4 C14 H14C 109.5 . .
H14A C14 H14C 109.5 . .
H14B C14 H14C 109.5 . .
N4 C15 H15A 109.5 . .
N4 C15 H15B 109.5 . .
H15A C15 H15B 109.5 . .
N4 C15 H15C 109.5 . .
H15A C15 H15C 109.5 . .
H15B C15 H15C 109.5 . .
N4 C16 H16A 109.5 . .
N4 C16 H16B 109.5 . .
H16A C16 H16B 109.5 . .
N4 C16 H16C 109.5 . .
H16A C16 H16C 109.5 . .
H16B C16 H16C 109.5 . .
N4 C17 H17A 109.5 . .
N4 C17 H17B 109.5 . .
H17A C17 H17B 109.5 . .
N4 C17 H17C 109.5 . .
H17A C17 H17C 109.5 . .
H17B C17 H17C 109.5 . .
N5 C18 H18A 109.5 . .
N5 C18 H18B 109.5 . .
H18A C18 H18B 109.5 . .
N5 C18 H18C 109.5 . .
H18A C18 H18C 109.5 . .
H18B C18 H18C 109.5 . .
N5 C19 H19A 109.5 . .
N5 C19 H19B 109.5 . .
H19A C19 H19B 109.5 . .
N5 C19 H19C 109.5 . .
H19A C19 H19C 109.5 . .
H19B C19 H19C 109.5 . .
N5 C20 H20A 109.5 . .
N5 C20 H20B 109.5 . .
H20A C20 H20B 109.5 . .
N5 C20 H20C 109.5 . .
H20A C20 H20C 109.5 . .
H20B C20 H20C 109.5 . .
N5 C21 H21A 109.5 . .
N5 C21 H21B 109.5 . .
H21A C21 H21B 109.5 . .
N5 C21 H21C 109.5 . .
H21A C21 H21C 109.5 . .
H21B C21 H21C 109.5 . .
C4 N1 C5 115(2) . .
C4 N1 C3 109(2) . .
C5 N1 C3 112(2) . .
C4 N1 C2 112(2) . .
C5 N1 C2 99(2) . .
C3 N1 C2 110(2) . .
C6 N2 C7 108.6(19) . .
C6 N2 C9 114(2) . .
C7 N2 C9 111.2(18) . .
C6 N2 C8 102.8(19) . .
C7 N2 C8 112(2) . .
C9 N2 C8 107.7(18) . .
C10 N3 C11 109.6(9) . .
C10 N3 C12 109.8(9) . .
C11 N3 C12 109.5(8) . .
C10 N3 C13 110.3(9) . .
C11 N3 C13 109.2(8) . .
C12 N3 C13 108.3(8) . .
C17 N4 C15 110.2(8) . .
C17 N4 C14 109.9(8) . .
C15 N4 C14 108.7(8) . .
C17 N4 C16 109.8(8) . .
C15 N4 C16 108.9(8) . .
C14 N4 C16 109.3(8) . .
C18 N5 C20 109.5(8) . .
C18 N5 C19 109.1(8) . .
C20 N5 C19 109.6(8) . .
C18 N5 C21 109.7(8) . .
C20 N5 C21 109.6(8) . .
C19 N5 C21 109.4(8) . .
C1 O41 Y1 119.7(10) 3_766 .

loop_
_geom_bond_atom_site_label_1
_geom_bond_atom_site_label_2
_geom_bond_distance
_geom_bond_site_symmetry_2
W1 O1 1.697(11) .
W1 O12 1.858(12) .
W1 O26 1.875(10) .
W1 O21 1.898(11) .
W1 O14 1.958(11) .
W1 O36 2.418(10) .
W2 O2 1.691(11) .
W2 O32 1.761(11) .
W2 O30 1.913(11) .
W2 O12 1.980(12) .
W2 O13 2.073(10) .
W2 O36 2.474(11) .
W3 O3 1.686(12) .
W3 O13 1.806(11) .
W3 O27 1.896(12) .
W3 O14 1.900(11) .
W3 O17 1.939(12) .
W3 O36 2.514(10) .
W4 O4 1.718(12) .
W4 O35 1.745(10) .
W4 O30 1.901(10) .
W4 O15 1.942(11) .
W4 O24 2.043(11) .
W4 O37 2.449(11) .
W5 O5 1.731(12) .
W5 O24 1.838(12) .
W5 O16 1.907(13) .
W5 O27 1.924(12) .
W5 O18 1.936(11) .
W5 O37 2.507(10) .
W6 O6 1.706(12) .
W6 O15 1.894(12) .
W6 O34 1.900(11) .
W6 O18 1.905(11) .
W6 O28 1.928(13) .
W6 O37 2.398(10) .
W7 O7 1.697(12) .
W7 O17 1.872(12) .
W7 O23 1.895(11) .
W7 O16 1.903(12) .
W7 O19 1.905(13) .
W7 O38 2.447(10) .
W8 O8 1.708(12) .
W8 O29 1.827(11) .
W8 O20 1.888(12) .
W8 O28 1.888(12) .
W8 O23 1.945(12) .
W8 O38 2.442(11) .
W9 O9 1.680(13) .
W9 O22 1.817(11) .
W9 O21 1.912(12) .
W9 O19 1.943(13) .
W9 O20 1.963(12) .
W9 O38 2.404(11) .
W10 O10 1.702(11) .
W10 O25 1.770(11) .
W10 O34 1.908(11) .
W10 O31 1.927(11) .
W10 O29 2.048(12) .
W10 O39 2.396(10) .
W11 O11 1.720(10) .
W11 O33 1.783(11) .
W11 O31 1.906(11) .
W11 O26 1.948(11) .
W11 O22 2.015(11) .
W11 O39 2.396(10) .
Y1 O25 2.252(10) .
Y1 O32 2.258(11) .
Y1 O33 2.281(12) .
Y1 O35 2.295(10) .
Y1 O1W 2.348(12) .
Y1 O40 2.363(11) .
Y1 O41 2.401(11) .
P1 O36 1.515(10) .
P1 O39 1.520(11) .
P1 O37 1.538(11) .
P1 O38 1.545(11) .
O40 C1 1.274(18) .
C1 O41 1.213(18) 3_766
C1 C1 1.61(3) 3_766
C2 N1 1.51(4) .
C2 H2A 0.9600 .
C2 H2B 0.9600 .
C2 H2C 0.9600 .
C3 N1 1.49(4) .
C3 H3A 0.9600 .
C3 H3B 0.9600 .
C3 H3C 0.9600 .
C4 N1 1.39(3) .
C4 H4A 0.9600 .
C4 H4B 0.9600 .
C4 H4C 0.9600 .
C5 N1 1.42(3) .
C5 H5A 0.9600 .
C5 H5B 0.9600 .
C5 H5C 0.9600 .
C6 N2 1.39(3) .
C6 H6A 0.9600 .
C6 H6B 0.9600 .
C6 H6C 0.9600 .
C7 N2 1.42(3) .
C7 H7A 0.9600 .
C7 H7B 0.9600 .
C7 H7C 0.9600 .
C8 N2 1.52(3) .
C8 H8A 0.9600 .
C8 H8B 0.9600 .
C8 H8C 0.9600 .
C9 N2 1.42(3) .
C9 H9A 0.9600 .
C9 H9B 0.9600 .
C9 H9C 0.9600 .
C10 N3 1.439(9) .
C10 H10A 0.9600 .
C10 H10B 0.9600 .
C10 H10C 0.9600 .
C11 N3 1.442(9) .
C11 H11A 0.9600 .
C11 H11B 0.9600 .
C11 H11C 0.9600 .
C12 N3 1.445(9) .
C12 H12A 0.9600 .
C12 H12B 0.9600 .
C12 H12C 0.9600 .
C13 N3 1.447(9) .
C13 H13A 0.9600 .
C13 H13B 0.9600 .
C13 H13C 0.9600 .
C14 N4 1.534(10) .
C14 H14A 0.9600 .
C14 H14B 0.9600 .
C14 H14C 0.9600 .
C15 N4 1.533(9) .
C15 H15A 0.9600 .
C15 H15B 0.9600 .
C15 H15C 0.9600 .
C16 N4 1.535(10) .
C16 H16A 0.9600 .
C16 H16B 0.9600 .
C16 H16C 0.9600 .
C17 N4 1.530(10) .
C17 H17A 0.9600 .
C17 H17B 0.9600 .
C17 H17C 0.9600 .
C18 N5 1.495(10) .
C18 H18A 0.9600 .
C18 H18B 0.9600 .
C18 H18C 0.9600 .
C19 N5 1.497(11) .
C19 H19A 0.9600 .
C19 H19B 0.9600 .
C19 H19C 0.9600 .
C20 N5 1.496(11) .
C20 H20A 0.9600 .
C20 H20B 0.9600 .
C20 H20C 0.9600 .
C21 N5 1.498(11) .
C21 H21A 0.9600 .
C21 H21B 0.9600 .
C21 H21C 0.9600 .
O41 C1 1.213(18) 3_766
